data_7219942
loop_
_publ_author_name
'Peng, Yu'
'Li, Guanghua'
'Hua, Jia'
'Shi, Zhan'
'Feng, Shouhua'

_publ_section_title
;
 Syntheses, topological structures and properties of six metal--organic
 frameworks constructed from a flexible tetracarboxylate ligand
;
_journal_issue 16
_journal_name_full CrystEngComm
_journal_page_first 3162
_journal_paper_doi 10.1039/C5CE00078E
_journal_volume 17
_journal_year 2015
_chemical_formula_moiety 'C46 H62 Co4 O29 S7'
_chemical_formula_sum 'C46 H62 Co4 O29 S7'
_chemical_formula_weight 1539.10
_chemical_melting_point ?
_chemical_name_systematic
; 
 ? 
;
_space_group_IT_number 14
_symmetry_cell_setting monoclinic
_symmetry_space_group_name_Hall '-P 2ybc'
_symmetry_space_group_name_H-M 'P 1 21/c 1'
_atom_sites_solution_hydrogens geom
_atom_sites_solution_primary direct
_atom_sites_solution_secondary difmap
_audit_creation_method SHELXL-97
_audit_update_record
;
2015-02-13 deposited with the CCDC.
2015-03-02 downloaded from the CCDC.
;
_cell_angle_alpha 90.00
_cell_angle_beta 126.84(3)
_cell_angle_gamma 90.00
_cell_formula_units_Z 4
_cell_length_a 21.818(4)
_cell_length_b 14.704(3)
_cell_length_c 26.282(5)
_cell_measurement_reflns_used 11196
_cell_measurement_temperature 293(2)
_cell_measurement_theta_max 25.00
_cell_measurement_theta_min 3.12
_cell_volume 6748(3)
_computing_cell_refinement 'Bruker SMART'
_computing_data_collection 'Bruker SMART'
_computing_data_reduction 'Bruker SAINT'
_computing_molecular_graphics SHELXP-97
_computing_publication_material SHELXTL
_computing_structure_refinement 'SHELXL-97 (Sheldrick, 1997)'
_computing_structure_solution 'SHELXS-97 (Sheldrick, 1990)'
_diffrn_ambient_temperature 293(2)
_diffrn_detector_area_resol_mean 9.00cm
_diffrn_measured_fraction_theta_full 0.943
_diffrn_measured_fraction_theta_max 0.943
_diffrn_measurement_device_type 'CCD area detector'
_diffrn_measurement_method 'phi and omega scans'
_diffrn_radiation_monochromator graphite
_diffrn_radiation_source 'fine-focus sealed tube'
_diffrn_radiation_type MoK\a
_diffrn_radiation_wavelength 0.71073
_diffrn_reflns_av_R_equivalents 0.0666
_diffrn_reflns_av_sigmaI/netI 0.0517
_diffrn_reflns_limit_h_max 25
_diffrn_reflns_limit_h_min -25
_diffrn_reflns_limit_k_max 17
_diffrn_reflns_limit_k_min -17
_diffrn_reflns_limit_l_max 31
_diffrn_reflns_limit_l_min -31
_diffrn_reflns_number 46716
_diffrn_reflns_theta_full 25.00
_diffrn_reflns_theta_max 25.00
_diffrn_reflns_theta_min 3.12
_diffrn_standards_decay_% none
_diffrn_standards_interval_count none
_diffrn_standards_interval_time none
_diffrn_standards_number none
_exptl_absorpt_coefficient_mu 1.261
_exptl_absorpt_correction_T_max 0.7518
_exptl_absorpt_correction_T_min 0.7357
_exptl_absorpt_correction_type empirical
_exptl_absorpt_process_details SADABS
_exptl_crystal_colour pink
_exptl_crystal_density_diffrn 1.515
_exptl_crystal_density_meas ?
_exptl_crystal_density_method 'not measured'
_exptl_crystal_description block
_exptl_crystal_F_000 3160
_exptl_crystal_size_max 0.38
_exptl_crystal_size_mid 0.32
_exptl_crystal_size_min 0.25
_platon_squeeze_details
;
five molcules of disordeded DMSO
;
_refine_diff_density_max 2.796
_refine_diff_density_min -1.162
_refine_diff_density_rms 0.169
_refine_ls_extinction_method none
_refine_ls_goodness_of_fit_ref 1.041
_refine_ls_hydrogen_treatment constr
_refine_ls_matrix_type full
_refine_ls_number_parameters 559
_refine_ls_number_reflns 11196
_refine_ls_number_restraints 0
_refine_ls_restrained_S_all 1.041
_refine_ls_R_factor_all 0.1223
_refine_ls_R_factor_gt 0.1127
_refine_ls_shift/su_max 0.001
_refine_ls_shift/su_mean 0.000
_refine_ls_structure_factor_coef Fsqd
_refine_ls_weighting_details 'calc w=1/[\s^2^(Fo^2^)+(0.1683P)^2^+54.6367P] where P=(Fo^2^+2Fc^2^)/3'
_refine_ls_weighting_scheme calc
_refine_ls_wR_factor_gt 0.2865
_refine_ls_wR_factor_ref 0.2943
_reflns_number_gt 9314
_reflns_number_total 11196
_reflns_threshold_expression >2sigma(I)
_cod_data_source_file c5ce00078e2.cif
_cod_data_source_block MOF3
_cod_depositor_comments
;
The following automatic conversions were performed:

'_chemical_melting_point' value 'not measured' was changed to '?' -
the value is undefined or not given.

'_symmetry_cell_setting' value 'Monoclinic' changed to 'monoclinic'
according to
/usr/data/users/saulius/crontab/automatic-downloads/rss-feeds/RSC/lib/dictionaries/cif_core.dic
dictionary named 'cif_core.dic' version 2.4.2 from 2011-04-26.

'_exptl_crystal_density_meas' value 'not measured' was changed to '?'
- the value is perceived as not measured.

Automatic conversion script
Id: cif_fix_values 3105 2015-03-04 15:46:00Z robertas 

 Adding full bibliography for 7219937--7219942.cif.
;
_cod_original_cell_volume 6748(2)
_cod_original_sg_symbol_H-M 'P2(1)/c  '
_cod_database_code 7219942

loop_
_symmetry_equiv_pos_as_xyz
'x, y, z'
'-x, y+1/2, -z+1/2'
'-x, -y, -z'
'x, -y-1/2, z-1/2'

loop_
_atom_site_label
_atom_site_type_symbol
_atom_site_fract_x
_atom_site_fract_y
_atom_site_fract_z
_atom_site_U_iso_or_equiv
_atom_site_adp_type
_atom_site_occupancy
_atom_site_symmetry_multiplicity
_atom_site_calc_flag
Co1 Co 0.35252(5) 0.35684(7) 0.85780(4) 0.0235(3) Uani 1 1 d
Co4 Co 0.44070(6) 0.34273(7) 0.78265(5) 0.0245(3) Uani 1 1 d
Co2 Co -0.07371(6) 0.31097(7) 0.65916(5) 0.0290(3) Uani 1 1 d
Co3 Co -0.17963(6) 0.32545(7) 0.49178(5) 0.0303(3) Uani 1 1 d
O1 O 0.3870(3) 0.4877(4) 0.8553(3) 0.0353(13) Uani 1 1 d
O2 O 0.4191(4) 0.4733(4) 0.7887(3) 0.0460(16) Uani 1 1 d
O3 O 0.5217(4) 0.7253(4) 0.7420(3) 0.0398(14) Uani 1 1 d
O4 O 0.5269(4) 0.8608(4) 0.7776(3) 0.0370(13) Uani 1 1 d
O5 O 0.5502(3) 0.7013(4) 1.1332(3) 0.0347(13) Uani 1 1 d
O6 O 0.4486(3) 0.6659(5) 1.1274(3) 0.0421(15) Uani 1 1 d
O7 O 0.1850(3) 0.7739(4) 0.9354(3) 0.0345(12) Uani 1 1 d
O8 O 0.1772(3) 0.8114(5) 0.8510(3) 0.0445(15) Uani 1 1 d
O9 O 0.4423(4) 0.8272(4) 0.9147(3) 0.0353(13) Uani 1 1 d
O10 O 0.3330(3) 0.3015(5) 0.7156(3) 0.0434(15) Uani 1 1 d
O11 O 0.2758(3) 0.3366(5) 0.7603(3) 0.0398(14) Uani 1 1 d
O12 O 0.0006(3) 0.2758(6) 0.6402(3) 0.0533(18) Uani 1 1 d
O13 O -0.0709(3) 0.2732(6) 0.5347(3) 0.0500(17) Uani 1 1 d
O14 O -0.0018(4) 0.1684(4) 0.2593(3) 0.0414(15) Uani 1 1 d
O15 O -0.0401(4) 0.3049(4) 0.2222(3) 0.0418(14) Uani 1 1 d
O16 O 0.0821(5) 0.5583(5) 0.3652(3) 0.060(2) Uani 1 1 d
O17 O 0.1357(4) 0.5476(4) 0.4686(3) 0.0449(15) Uani 1 1 d
O18 O 0.1242(3) 0.2029(4) 0.4949(3) 0.0346(12) Uani 1 1 d
C1 C 0.4461(4) 0.7663(5) 0.8777(4) 0.0292(16) Uani 1 1 d
C2 C 0.4264(4) 0.6735(5) 0.8725(4) 0.0277(15) Uani 1 1 d
H2 H 0.4083 0.6505 0.8942 0.100 Uiso 1 1 calc
C3 C 0.4344(4) 0.6176(5) 0.8347(4) 0.0263(15) Uani 1 1 d
C4 C 0.4634(5) 0.6504(6) 0.8035(4) 0.0347(18) Uani 1 1 d
H4 H 0.4696 0.6113 0.7791 0.100 Uiso 1 1 calc
C5 C 0.4827(4) 0.7392(5) 0.8086(4) 0.0297(16) Uani 1 1 d
C6 C 0.4752(4) 0.7979(5) 0.8470(4) 0.0300(16) Uani 1 1 d
H6 H 0.4901 0.8584 0.8516 0.100 Uiso 1 1 calc
C7 C 0.4126(5) 0.5171(5) 0.8260(4) 0.0304(16) Uani 1 1 d
C8 C 0.5129(5) 0.7765(6) 0.7743(4) 0.0340(18) Uani 1 1 d
C9 C 0.4114(5) 0.7961(5) 0.9457(4) 0.0299(16) Uani 1 1 d
C10 C 0.4598(5) 0.7661(5) 1.0074(4) 0.0311(17) Uani 1 1 d
H10 H 0.5125 0.7657 1.0286 0.100 Uiso 1 1 calc
C11 C 0.4290(4) 0.7367(5) 1.0378(4) 0.0281(15) Uani 1 1 d
C12 C 0.3477(4) 0.7442(6) 1.0053(3) 0.0289(16) Uani 1 1 d
H12 H 0.3261 0.7252 1.0251 0.100 Uiso 1 1 calc
C13 C 0.3022(4) 0.7793(5) 0.9452(3) 0.0277(15) Uani 1 1 d
C14 C 0.3337(5) 0.8054(6) 0.9144(4) 0.0356(18) Uani 1 1 d
H14 H 0.3028 0.8287 0.8733 0.100 Uiso 1 1 calc
C15 C 0.4768(4) 0.6996(6) 1.1011(3) 0.0292(16) Uani 1 1 d
C16 C 0.2161(4) 0.7885(5) 0.9079(4) 0.0312(17) Uani 1 1 d
C17 C 0.1263(4) 0.2357(5) 0.5455(3) 0.0286(16) Uani 1 1 d
C18 C 0.1980(5) 0.2576(6) 0.6025(4) 0.0360(18) Uani 1 1 d
H18 H 0.2427 0.2546 0.6056 0.100 Uiso 1 1 calc
C19 C 0.1992(4) 0.2843(6) 0.6545(4) 0.0336(17) Uani 1 1 d
C20 C 0.1343(4) 0.2883(6) 0.6501(3) 0.0314(17) Uani 1 1 d
H20 H 0.1368 0.3067 0.6852 0.100 Uiso 1 1 calc
C21 C 0.0640(5) 0.2652(6) 0.5941(4) 0.0327(17) Uani 1 1 d
C22 C 0.0594(4) 0.2424(6) 0.5408(3) 0.0367(19) Uani 1 1 d
H22 H 0.0120 0.2316 0.5022 0.100 Uiso 1 1 calc
C23 C 0.2754(5) 0.3111(6) 0.7153(4) 0.038(2) Uani 1 1 d
C24 C -0.0085(4) 0.2739(6) 0.5900(4) 0.0346(18) Uani 1 1 d
C25 C 0.1001(4) 0.2639(6) 0.4465(3) 0.0282(16) Uani 1 1 d
C26 C 0.0624(5) 0.2298(6) 0.3852(4) 0.0359(18) Uani 1 1 d
H26 H 0.0539 0.1675 0.3781 0.100 Uiso 1 1 calc
C27 C 0.0375(4) 0.2876(6) 0.3344(3) 0.0299(16) Uani 1 1 d
C28 C 0.0493(5) 0.3797(6) 0.3443(3) 0.0340(18) Uani 1 1 d
H28 H 0.0319 0.4183 0.3101 0.100 Uiso 1 1 calc
C29 C 0.0872(4) 0.4158(5) 0.4052(4) 0.0282(15) Uani 1 1 d
C30 C 0.1122(4) 0.3575(6) 0.4575(3) 0.0286(16) Uani 1 1 d
H30 H 0.1361 0.3811 0.4981 0.100 Uiso 1 1 calc
C31 C -0.0045(5) 0.2530(7) 0.2675(4) 0.0367(19) Uani 1 1 d
C32 C 0.1028(5) 0.5177(6) 0.4138(4) 0.0382(19) Uani 1 1 d
O19 O 0.2596(4) 0.4171(5) 0.8519(4) 0.0703(8) Uani 1 1 d
S1 S 0.20933(18) 0.4885(2) 0.80462(17) 0.0703(8) Uani 1 1 d
C33 C 0.2260(7) 0.5929(8) 0.8392(7) 0.0703(8) Uani 1 1 d
H33A H 0.2776 0.6113 0.8578 0.100 Uiso 1 1 calc
H33B H 0.2186 0.5897 0.8717 0.100 Uiso 1 1 calc
H33C H 0.1910 0.6364 0.8076 0.100 Uiso 1 1 calc
C34 C 0.1207(7) 0.4582(8) 0.7733(7) 0.0703(8) Uani 1 1 d
H34A H 0.1103 0.4001 0.7529 0.100 Uiso 1 1 calc
H34B H 0.0860 0.5027 0.7425 0.100 Uiso 1 1 calc
H34C H 0.1140 0.4542 0.8061 0.100 Uiso 1 1 calc
O20 O -0.2884(5) 0.3828(7) 0.4457(5) 0.0831(10) Uani 1 1 d
S2 S -0.3356(2) 0.4275(3) 0.38407(18) 0.0831(10) Uani 1 1 d
C35 C -0.4246(8) 0.4413(11) 0.3657(7) 0.0831(10) Uani 1 1 d
H35A H -0.4489 0.3830 0.3569 0.100 Uiso 1 1 calc
H35B H -0.4548 0.4795 0.3289 0.100 Uiso 1 1 calc
H35C H -0.4200 0.4690 0.4009 0.100 Uiso 1 1 calc
C36 C -0.3054(8) 0.5384(11) 0.3992(7) 0.0831(10) Uani 1 1 d
H36A H -0.2547 0.5419 0.4106 0.100 Uiso 1 1 calc
H36B H -0.3051 0.5611 0.4336 0.100 Uiso 1 1 calc
H36C H -0.3396 0.5745 0.3619 0.100 Uiso 1 1 calc
O21 O 0.4067(4) 0.3637(5) 0.9574(3) 0.0415(15) Uani 1 1 d
O22 O 0.3312(4) 0.2223(4) 0.8689(4) 0.0488(16) Uani 1 1 d
O23 O -0.1789(4) 0.3706(6) 0.4153(3) 0.0555(18) Uani 1 1 d
O24 O -0.2307(5) 0.2029(5) 0.4420(4) 0.068(2) Uani 1 1 d

loop_
_atom_site_aniso_label
_atom_site_aniso_U_11
_atom_site_aniso_U_22
_atom_site_aniso_U_33
_atom_site_aniso_U_23
_atom_site_aniso_U_13
_atom_site_aniso_U_12
Co1 0.0221(5) 0.0254(5) 0.0243(5) -0.0019(4) 0.0146(4) -0.0013(4)
Co4 0.0248(5) 0.0306(5) 0.0235(5) 0.0000(4) 0.0174(4) 0.0038(4)
Co2 0.0257(5) 0.0364(6) 0.0181(5) 0.0030(4) 0.0095(4) -0.0032(4)
Co3 0.0265(5) 0.0326(6) 0.0220(5) -0.0010(4) 0.0092(4) -0.0022(4)
O1 0.049(3) 0.032(3) 0.044(3) -0.012(2) 0.038(3) -0.014(3)
O2 0.069(4) 0.024(3) 0.073(4) 0.001(3) 0.058(4) 0.002(3)
O3 0.058(4) 0.034(3) 0.050(4) -0.005(3) 0.045(3) -0.011(3)
O4 0.054(4) 0.034(3) 0.052(4) -0.001(3) 0.047(3) -0.007(3)
O5 0.029(3) 0.046(3) 0.039(3) 0.004(3) 0.026(3) 0.007(2)
O6 0.020(3) 0.076(4) 0.034(3) 0.022(3) 0.018(3) 0.007(3)
O7 0.028(3) 0.044(3) 0.029(3) -0.006(2) 0.016(2) -0.004(2)
O8 0.025(3) 0.071(4) 0.033(3) 0.008(3) 0.015(3) 0.006(3)
O9 0.058(4) 0.026(3) 0.050(4) 0.003(2) 0.047(3) 0.002(2)
O10 0.020(3) 0.074(4) 0.035(3) -0.017(3) 0.016(3) -0.009(3)
O11 0.026(3) 0.061(4) 0.026(3) -0.016(3) 0.012(2) -0.005(3)
O12 0.026(3) 0.097(6) 0.039(4) 0.013(4) 0.021(3) 0.003(3)
O13 0.018(3) 0.093(5) 0.021(3) -0.008(3) 0.002(2) 0.001(3)
O14 0.051(4) 0.039(3) 0.021(3) -0.008(2) 0.015(3) 0.005(3)
O15 0.051(4) 0.044(3) 0.019(3) 0.001(2) 0.016(3) 0.002(3)
O16 0.089(5) 0.043(4) 0.024(3) 0.009(3) 0.022(3) -0.011(4)
O17 0.067(4) 0.037(3) 0.025(3) 0.000(2) 0.025(3) -0.016(3)
O18 0.045(3) 0.033(3) 0.026(3) -0.006(2) 0.022(3) -0.006(2)
C1 0.036(4) 0.031(4) 0.027(4) -0.004(3) 0.023(3) -0.006(3)
C2 0.027(4) 0.025(4) 0.031(4) 0.006(3) 0.017(3) 0.005(3)
C3 0.033(4) 0.026(4) 0.034(4) -0.002(3) 0.027(3) -0.001(3)
C4 0.037(4) 0.049(5) 0.033(4) 0.003(4) 0.029(4) -0.006(4)
C5 0.033(4) 0.030(4) 0.035(4) 0.001(3) 0.026(4) -0.002(3)
C6 0.031(4) 0.034(4) 0.030(4) -0.001(3) 0.021(3) -0.005(3)
C7 0.042(4) 0.025(4) 0.037(4) -0.006(3) 0.030(4) -0.009(3)
C8 0.034(4) 0.052(5) 0.026(4) -0.007(4) 0.024(4) -0.014(4)
C9 0.035(4) 0.029(4) 0.035(4) -0.004(3) 0.026(4) -0.002(3)
C10 0.048(5) 0.022(4) 0.040(4) 0.003(3) 0.035(4) 0.009(3)
C11 0.026(4) 0.033(4) 0.033(4) 0.001(3) 0.021(3) 0.007(3)
C12 0.026(4) 0.039(4) 0.024(4) -0.008(3) 0.016(3) -0.009(3)
C13 0.016(3) 0.039(4) 0.019(3) 0.000(3) 0.006(3) 0.007(3)
C14 0.035(4) 0.037(4) 0.030(4) -0.007(3) 0.017(4) 0.003(3)
C15 0.031(4) 0.043(4) 0.017(3) -0.011(3) 0.016(3) -0.011(3)
C16 0.029(4) 0.029(4) 0.032(4) -0.004(3) 0.016(3) 0.010(3)
C17 0.036(4) 0.029(4) 0.023(4) -0.001(3) 0.018(3) 0.004(3)
C18 0.035(4) 0.044(5) 0.031(4) -0.007(3) 0.020(4) -0.009(4)
C19 0.027(4) 0.042(5) 0.020(4) 0.003(3) 0.007(3) 0.006(3)
C20 0.028(4) 0.045(5) 0.019(3) -0.002(3) 0.013(3) 0.004(3)
C21 0.032(4) 0.035(4) 0.033(4) 0.000(3) 0.020(4) -0.001(3)
C22 0.027(4) 0.051(5) 0.016(3) -0.007(3) 0.004(3) -0.009(4)
C23 0.041(5) 0.052(5) 0.021(4) -0.016(3) 0.019(4) -0.012(4)
C24 0.023(4) 0.036(4) 0.030(4) 0.006(3) 0.008(3) -0.001(3)
C25 0.033(4) 0.041(4) 0.011(3) 0.000(3) 0.013(3) 0.007(3)
C26 0.042(4) 0.041(5) 0.022(4) -0.011(3) 0.018(4) -0.010(4)
C27 0.031(4) 0.037(4) 0.017(3) -0.003(3) 0.012(3) -0.006(3)
C28 0.033(4) 0.051(5) 0.013(3) 0.006(3) 0.011(3) 0.001(4)
C29 0.032(4) 0.024(4) 0.032(4) 0.002(3) 0.022(3) 0.002(3)
C30 0.021(3) 0.042(4) 0.015(3) 0.002(3) 0.007(3) 0.003(3)
C31 0.030(4) 0.057(6) 0.023(4) -0.006(4) 0.016(3) 0.001(4)
C32 0.040(4) 0.038(5) 0.032(4) 0.001(4) 0.020(4) -0.006(4)
O19 0.0535(14) 0.0520(15) 0.0796(18) 0.0069(13) 0.0261(13) 0.0146(11)
S1 0.0535(14) 0.0520(15) 0.0796(18) 0.0069(13) 0.0261(13) 0.0146(11)
C33 0.0535(14) 0.0520(15) 0.0796(18) 0.0069(13) 0.0261(13) 0.0146(11)
C34 0.0535(14) 0.0520(15) 0.0796(18) 0.0069(13) 0.0261(13) 0.0146(11)
O20 0.0592(16) 0.094(2) 0.080(2) 0.0385(18) 0.0331(15) 0.0211(15)
S2 0.0592(16) 0.094(2) 0.080(2) 0.0385(18) 0.0331(15) 0.0211(15)
C35 0.0592(16) 0.094(2) 0.080(2) 0.0385(18) 0.0331(15) 0.0211(15)
C36 0.0592(16) 0.094(2) 0.080(2) 0.0385(18) 0.0331(15) 0.0211(15)
O21 0.043(3) 0.059(4) 0.027(3) 0.001(3) 0.023(3) 0.018(3)
O22 0.045(3) 0.034(3) 0.080(5) 0.002(3) 0.044(4) -0.007(3)
O23 0.063(4) 0.081(5) 0.034(3) 0.012(3) 0.035(3) 0.009(4)
O24 0.084(6) 0.053(4) 0.069(5) -0.020(4) 0.048(5) -0.014(4)

loop_
_atom_type_symbol
_atom_type_description
_atom_type_scat_dispersion_real
_atom_type_scat_dispersion_imag
_atom_type_scat_source
C C 0.0033 0.0016 'International Tables Vol C Tables 4.2.6.8 and 6.1.1.4'
H H 0.0000 0.0000 'International Tables Vol C Tables 4.2.6.8 and 6.1.1.4'
O O 0.0106 0.0060 'International Tables Vol C Tables 4.2.6.8 and 6.1.1.4'
S S 0.1246 0.1234 'International Tables Vol C Tables 4.2.6.8 and 6.1.1.4'
Co Co 0.3494 0.9721 'International Tables Vol C Tables 4.2.6.8 and 6.1.1.4'

loop_
_geom_angle_atom_site_label_1
_geom_angle_atom_site_label_2
_geom_angle_atom_site_label_3
_geom_angle
_geom_angle_site_symmetry_1
_geom_angle_site_symmetry_3
O11 Co1 O1 97.6(3) . .
O11 Co1 O22 87.4(3) . .
O1 Co1 O22 173.3(3) . .
O11 Co1 O19 86.7(3) . .
O1 Co1 O19 87.7(3) . .
O22 Co1 O19 97.0(3) . .
O11 Co1 O21 164.7(3) . .
O1 Co1 O21 92.9(2) . .
O22 Co1 O21 83.1(3) . .
O19 Co1 O21 82.7(3) . .
O11 Co1 O5 95.2(2) . 3_667
O1 Co1 O5 91.1(2) . 3_667
O22 Co1 O5 84.1(2) . 3_667
O19 Co1 O5 177.9(3) . 3_667
O21 Co1 O5 95.7(2) . 3_667
O2 Co4 O10 98.7(3) . .
O2 Co4 O4 98.0(2) . 2_646
O10 Co4 O4 97.0(3) . 2_646
O2 Co4 O6 97.6(3) . 3_667
O10 Co4 O6 154.5(3) . 3_667
O4 Co4 O6 100.0(2) 2_646 3_667
O2 Co4 O3 159.0(2) . 2_646
O10 Co4 O3 87.2(3) . 2_646
O4 Co4 O3 61.2(2) 2_646 2_646
O6 Co4 O3 84.5(3) 3_667 2_646
O2 Co4 O5 94.9(2) . 3_667
O10 Co4 O5 98.4(2) . 3_667
O4 Co4 O5 158.1(2) 2_646 3_667
O6 Co4 O5 60.6(2) 3_667 3_667
O3 Co4 O5 104.1(2) 2_646 3_667
O2 Co4 C8 129.0(3) . 2_646
O10 Co4 C8 92.2(3) . 2_646
O4 Co4 C8 31.1(3) 2_646 2_646
O6 Co4 C8 92.6(3) 3_667 2_646
O3 Co4 C8 30.1(3) 2_646 2_646
O5 Co4 C8 132.5(2) 3_667 2_646
O16 Co2 O12 95.8(3) 3_566 .
O16 Co2 O8 94.1(3) 3_566 2_546
O12 Co2 O8 157.4(3) . 2_546
O16 Co2 O14 96.7(2) 3_566 4_566
O12 Co2 O14 103.5(3) . 4_566
O8 Co2 O14 95.5(3) 2_546 4_566
O16 Co2 O15 157.1(2) 3_566 4_566
O12 Co2 O15 91.9(3) . 4_566
O8 Co2 O15 86.9(3) 2_546 4_566
O14 Co2 O15 60.5(2) 4_566 4_566
O16 Co2 O7 92.8(3) 3_566 2_546
O12 Co2 O7 99.1(2) . 2_546
O8 Co2 O7 60.0(2) 2_546 2_546
O14 Co2 O7 154.4(2) 4_566 2_546
O15 Co2 O7 107.3(2) 4_566 2_546
O16 Co2 C31 127.5(3) 3_566 4_566
O12 Co2 C31 99.2(3) . 4_566
O8 Co2 C31 90.9(3) 2_546 4_566
O14 Co2 C31 30.9(3) 4_566 4_566
O15 Co2 C31 29.7(3) 4_566 4_566
O7 Co2 C31 133.2(3) 2_546 4_566
O16 Co2 C16 93.7(3) 3_566 2_546
O12 Co2 C16 129.0(3) . 2_546
O8 Co2 C16 29.6(3) 2_546 2_546
O14 Co2 C16 124.8(3) 4_566 2_546
O15 Co2 C16 98.2(3) 4_566 2_546
O7 Co2 C16 30.4(2) 2_546 2_546
C31 Co2 C16 113.7(3) 4_566 2_546
O13 Co3 O17 91.6(3) . 3_566
O13 Co3 O20 177.0(3) . .
O17 Co3 O20 87.1(4) 3_566 .
O13 Co3 O24 91.6(3) . .
O17 Co3 O24 174.0(3) 3_566 .
O20 Co3 O24 89.5(4) . .
O13 Co3 O23 88.6(3) . .
O17 Co3 O23 86.0(3) 3_566 .
O20 Co3 O23 88.6(3) . .
O24 Co3 O23 88.9(3) . .
O13 Co3 O7 92.3(2) . 2_546
O17 Co3 O7 97.3(2) 3_566 2_546
O20 Co3 O7 90.5(3) . 2_546
O24 Co3 O7 87.7(3) . 2_546
O23 Co3 O7 176.5(3) . 2_546
C7 O1 Co1 129.3(5) . .
C7 O2 Co4 134.2(6) . .
C8 O3 Co4 87.9(5) . 2_656
C8 O4 Co4 90.1(4) . 2_656
C15 O5 Co1 144.9(5) . 3_667
C15 O5 Co4 88.8(4) . 3_667
Co1 O5 Co4 106.4(2) 3_667 3_667
C15 O6 Co4 91.7(5) . 3_667
C16 O7 Co3 141.9(5) . 2_556
C16 O7 Co2 85.5(4) . 2_556
Co3 O7 Co2 107.5(2) 2_556 2_556
C16 O8 Co2 93.4(5) . 2_556
C1 O9 C9 117.1(6) . .
C23 O10 Co4 127.6(5) . .
C23 O11 Co1 139.7(6) . .
C24 O12 Co2 129.7(6) . .
C24 O13 Co3 135.8(6) . .
C31 O14 Co2 89.8(5) . 4_565
C31 O15 Co2 88.9(5) . 4_565
C32 O16 Co2 135.0(7) . 3_566
C32 O17 Co3 132.3(6) . 3_566
C25 O18 C17 115.7(6) . .
O9 C1 C6 116.5(7) . .
O9 C1 C2 124.0(7) . .
C6 C1 C2 119.4(7) . .
C3 C2 C1 118.9(7) . .
C2 C3 C4 121.2(7) . .
C2 C3 C7 121.6(6) . .
C4 C3 C7 117.3(7) . .
C5 C4 C3 120.2(8) . .
C4 C5 C6 119.8(7) . .
C4 C5 C8 121.0(7) . .
C6 C5 C8 119.2(7) . .
C1 C6 C5 120.5(7) . .
O2 C7 O1 126.8(7) . .
O2 C7 C3 116.4(6) . .
O1 C7 C3 116.7(6) . .
O3 C8 O4 120.8(7) . .
O3 C8 C5 119.8(8) . .
O4 C8 C5 119.4(7) . .
O3 C8 Co4 62.0(4) . 2_656
O4 C8 Co4 58.8(4) . 2_656
C5 C8 Co4 177.8(7) . 2_656
C10 C9 C14 122.5(7) . .
C10 C9 O9 119.4(7) . .
C14 C9 O9 117.8(7) . .
C9 C10 C11 119.1(7) . .
C10 C11 C15 121.2(7) . .
C10 C11 C12 119.0(7) . .
C15 C11 C12 119.8(7) . .
C13 C12 C11 119.8(7) . .
C12 C13 C14 120.4(7) . .
C12 C13 C16 122.7(7) . .
C14 C13 C16 116.8(7) . .
C9 C14 C13 119.0(8) . .
O6 C15 O5 118.1(7) . .
O6 C15 C11 121.6(7) . .
O5 C15 C11 120.3(7) . .
O8 C16 O7 121.1(7) . .
O8 C16 C13 119.3(7) . .
O7 C16 C13 119.6(7) . .
O8 C16 Co2 57.0(4) . 2_556
O7 C16 Co2 64.1(4) . 2_556
C13 C16 Co2 176.0(6) . 2_556
O18 C17 C22 120.6(7) . .
O18 C17 C18 118.5(7) . .
C22 C17 C18 120.9(7) . .
C19 C18 C17 117.4(7) . .
C20 C19 C18 121.4(7) . .
C20 C19 C23 120.7(7) . .
C18 C19 C23 117.9(7) . .
C19 C20 C21 121.0(7) . .
C22 C21 C20 119.7(7) . .
C22 C21 C24 120.5(7) . .
C20 C21 C24 119.6(7) . .
C21 C22 C17 119.5(7) . .
O11 C23 O10 126.4(8) . .
O11 C23 C19 117.6(8) . .
O10 C23 C19 115.9(7) . .
O12 C24 O13 128.0(8) . .
O12 C24 C21 116.0(7) . .
O13 C24 C21 115.9(8) . .
O18 C25 C26 117.9(7) . .
O18 C25 C30 122.0(6) . .
C26 C25 C30 120.1(7) . .
C27 C26 C25 120.7(8) . .
C28 C27 C26 120.0(7) . .
C28 C27 C31 118.0(7) . .
C26 C27 C31 122.0(8) . .
C27 C28 C29 120.5(7) . .
C28 C29 C30 120.0(7) . .
C28 C29 C32 118.1(7) . .
C30 C29 C32 121.8(7) . .
C25 C30 C29 118.6(7) . .
O15 C31 O14 120.8(7) . .
O15 C31 C27 120.9(8) . .
O14 C31 C27 118.3(8) . .
O15 C31 Co2 61.5(4) . 4_565
O14 C31 Co2 59.3(4) . 4_565
C27 C31 Co2 177.4(7) . 4_565
O16 C32 O17 129.3(9) . .
O16 C32 C29 114.5(8) . .
O17 C32 C29 116.2(7) . .
S1 O19 Co1 123.2(6) . .
O19 S1 C34 106.5(6) . .
O19 S1 C33 112.0(6) . .
C34 S1 C33 108.6(6) . .
S2 O20 Co3 128.9(6) . .
O20 S2 C35 107.1(6) . .
O20 S2 C36 104.8(7) . .
C35 S2 C36 99.6(8) . .

loop_
_geom_bond_atom_site_label_1
_geom_bond_atom_site_label_2
_geom_bond_distance
_geom_bond_site_symmetry_2
Co1 O11 2.078(6) .
Co1 O1 2.081(6) .
Co1 O22 2.092(6) .
Co1 O19 2.131(8) .
Co1 O21 2.134(6) .
Co1 O5 2.164(5) 3_667
Co4 O2 2.005(6) .
Co4 O10 2.007(6) .
Co4 O4 2.101(5) 2_646
Co4 O6 2.143(6) 3_667
Co4 O3 2.170(6) 2_646
Co4 O5 2.197(6) 3_667
Co4 C8 2.457(7) 2_646
Co2 O16 1.999(7) 3_566
Co2 O12 2.028(6) .
Co2 O8 2.109(6) 2_546
Co2 O14 2.127(6) 4_566
Co2 O15 2.174(6) 4_566
Co2 O7 2.265(6) 2_546
Co2 C31 2.474(8) 4_566
Co2 C16 2.511(8) 2_546
Co3 O13 2.069(6) .
Co3 O17 2.072(6) 3_566
Co3 O20 2.089(9) .
Co3 O24 2.109(8) .
Co3 O23 2.125(6) .
Co3 O7 2.126(6) 2_546
O1 C7 1.267(9) .
O2 C7 1.251(10) .
O3 C8 1.233(10) .
O3 Co4 2.170(6) 2_656
O4 C8 1.268(11) .
O4 Co4 2.101(5) 2_656
O5 C15 1.287(10) .
O5 Co1 2.164(5) 3_667
O5 Co4 2.197(6) 3_667
O6 C15 1.268(9) .
O6 Co4 2.143(6) 3_667
O7 C16 1.272(10) .
O7 Co3 2.126(6) 2_556
O7 Co2 2.265(6) 2_556
O8 C16 1.244(10) .
O8 Co2 2.109(6) 2_556
O9 C1 1.361(9) .
O9 C9 1.409(9) .
O10 C23 1.260(11) .
O11 C23 1.234(10) .
O12 C24 1.211(11) .
O13 C24 1.263(10) .
O14 C31 1.269(11) .
O14 Co2 2.127(6) 4_565
O15 C31 1.224(11) .
O15 Co2 2.174(6) 4_565
O16 C32 1.226(11) .
O16 Co2 1.999(7) 3_566
O17 C32 1.241(10) .
O17 Co3 2.072(6) 3_566
O18 C25 1.377(9) .
O18 C17 1.388(9) .
C1 C6 1.372(11) .
C1 C2 1.412(11) .
C2 C3 1.378(11) .
C3 C4 1.389(10) .
C3 C7 1.528(10) .
C4 C5 1.353(12) .
C5 C6 1.411(11) .
C5 C8 1.502(10) .
C8 Co4 2.457(7) 2_656
C9 C10 1.374(12) .
C9 C14 1.377(12) .
C10 C11 1.386(11) .
C11 C15 1.439(11) .
C11 C12 1.440(10) .
C12 C13 1.367(11) .
C13 C14 1.394(12) .
C13 C16 1.516(10) .
C16 Co2 2.510(8) 2_556
C17 C22 1.394(12) .
C17 C18 1.409(11) .
C18 C19 1.406(11) .
C19 C20 1.352(12) .
C19 C23 1.512(11) .
C20 C21 1.389(11) .
C21 C22 1.383(11) .
C21 C24 1.526(11) .
C25 C26 1.393(10) .
C25 C30 1.398(12) .
C26 C27 1.389(12) .
C27 C28 1.374(12) .
C27 C31 1.501(10) .
C28 C29 1.393(11) .
C29 C30 1.422(11) .
C29 C32 1.523(12) .
C31 Co2 2.474(8) 4_565
O19 S1 1.487(8) .
S1 C34 1.646(13) .
S1 C33 1.710(13) .
O20 S2 1.455(9) .
S2 C35 1.708(14) .
S2 C36 1.714(17) .

loop_
_platon_squeeze_void_nr
_platon_squeeze_void_average_x
_platon_squeeze_void_average_y
_platon_squeeze_void_average_z
_platon_squeeze_void_volume
_platon_squeeze_void_count_electrons
_platon_squeeze_void_content
1 0.001 -0.033 0.012 3281 1031 ' '
